data_4302074
loop_
_publ_author_name
'V\'ictor Blanco'
'Dolores Abella'
'Elena P\'ia'
'Carlos Platas-Iglesias'
'Carlos Peinador'
'Jos\'e M. Quintela'

_publ_section_title
;
Regioselective Catenation of Dinuclear Palladium and Platinum Metallocycles
Promoted by \p...\p Interactions
;
_journal_name_full 'Inorganic Chemistry'
_journal_page_first 4098
_journal_page_last 4107
_journal_paper_doi 10.1021/ic8022425
_journal_volume 48
_journal_year 2009
_chemical_formula_sum 'C128 H146 F18 N12 O36 P2 Pt2 S4'
_chemical_formula_weight 3350.93
_chemical_name_systematic
;
 ?
;
_space_group_IT_number 14
_symmetry_cell_setting monoclinic
_symmetry_space_group_name_Hall '-P 2yn'
_symmetry_space_group_name_H-M 'P 1 21/n 1'
_atom_sites_solution_hydrogens geom
_atom_sites_solution_primary direct
_atom_sites_solution_secondary difmap
_audit_creation_method SHELXL-97
_cell_angle_alpha 90.000(5)
_cell_angle_beta 108.403(5)
_cell_angle_gamma 90.000(5)
_cell_formula_units_Z 2
_cell_length_a 16.663(5)
_cell_length_b 22.104(5)
_cell_length_c 21.824(5)
_cell_measurement_reflns_used 6531
_cell_measurement_temperature 100(2)
_cell_measurement_theta_max 42.522
_cell_measurement_theta_min 4.497
_cell_volume 7627(3)
_computing_structure_refinement 'SHELXL-97 (Sheldrick, 2008)'
_diffrn_ambient_temperature 100(2)
_diffrn_measured_fraction_theta_full 0.997
_diffrn_measured_fraction_theta_max 0.997
_diffrn_radiation_monochromator graphite
_diffrn_radiation_source 'fine-focus sealed tube'
_diffrn_radiation_type MoK\a
_diffrn_radiation_wavelength 0.71073
_diffrn_reflns_av_R_equivalents 0.0797
_diffrn_reflns_av_sigmaI/netI 0.0727
_diffrn_reflns_limit_h_max 18
_diffrn_reflns_limit_h_min -19
_diffrn_reflns_limit_k_max 26
_diffrn_reflns_limit_k_min -26
_diffrn_reflns_limit_l_max 25
_diffrn_reflns_limit_l_min -17
_diffrn_reflns_number 57442
_diffrn_reflns_theta_full 25.04
_diffrn_reflns_theta_max 25.04
_diffrn_reflns_theta_min 1.35
_exptl_absorpt_coefficient_mu 2.005
_exptl_absorpt_correction_T_max 0.8724
_exptl_absorpt_correction_T_min 0.7806
_exptl_absorpt_correction_type multi-scan
_exptl_crystal_colour red
_exptl_crystal_density_diffrn 1.459
_exptl_crystal_density_method 'not measured'
_exptl_crystal_description 'irregular block'
_exptl_crystal_F_000 3396
_exptl_crystal_size_max 0.13
_exptl_crystal_size_mid 0.08
_exptl_crystal_size_min 0.07
_refine_diff_density_max 1.985
_refine_diff_density_min -1.562
_refine_diff_density_rms 0.245
_refine_ls_extinction_method none
_refine_ls_goodness_of_fit_ref 1.073
_refine_ls_hydrogen_treatment constr
_refine_ls_matrix_type full
_refine_ls_number_parameters 945
_refine_ls_number_reflns 13437
_refine_ls_number_restraints 61
_refine_ls_restrained_S_all 1.077
_refine_ls_R_factor_all 0.1136
_refine_ls_R_factor_gt 0.0631
_refine_ls_shift/su_max 0.002
_refine_ls_shift/su_mean 0.000
_refine_ls_structure_factor_coef Fsqd
_refine_ls_weighting_details 'calc w=1/[\s^2^(Fo^2^)+(0.1305P)^2^+12.0852P] where P=(Fo^2^+2Fc^2^)/3'
_refine_ls_weighting_scheme calc
_refine_ls_wR_factor_gt 0.1774
_refine_ls_wR_factor_ref 0.2209
_reflns_number_gt 8729
_reflns_number_total 13437
_reflns_threshold_expression >2\s(I)
_cod_data_source_file ic8022425_si_002_1.cif
_cod_data_source_block 0814375_cbt_3_0s
_cod_depositor_comments
;
The following automatic conversions were performed:
'_symmetry_cell_setting' value 'Monoclinic' changed to 'monoclinic'
according to '/home/saulius/struct/CIF-dictionaries/cif_core.dic'
dictionary named 'cif_core.dic' version 2.4.1 from 2010-06-29.

Automatic conversion script
Id: cif_fix_enum 1527 2010-12-29 10:47:43Z saulius 
;
_cod_original_sg_symbol_H-M P21/n
_cod_database_code 4302074

loop_
_symmetry_equiv_pos_as_xyz
'x, y, z'
'-x+1/2, y+1/2, -z+1/2'
'-x, -y, -z'
'x-1/2, -y-1/2, z-1/2'

loop_
_atom_site_label
_atom_site_type_symbol
_atom_site_fract_x
_atom_site_fract_y
_atom_site_fract_z
_atom_site_U_iso_or_equiv
_atom_site_adp_type
_atom_site_occupancy
_atom_site_symmetry_multiplicity
_atom_site_calc_flag
_atom_site_refinement_flags
_atom_site_disorder_assembly
_atom_site_disorder_group
C1 C 0.7033(6) 0.9800(5) 0.7850(5) 0.052(3) Uani 1 1 d . . .
H1 H 0.6841 0.9468 0.7564 0.062 Uiso 1 1 calc R . .
C2 C 0.6525(6) 1.0297(5) 0.7779(5) 0.057(3) Uani 1 1 d . . .
H2 H 0.5995 1.0303 0.7447 0.068 Uiso 1 1 calc R . .
C3 C 0.6776(6) 1.0797(4) 0.8189(4) 0.037(2) Uani 1 1 d . . .
C4 C 0.7570(6) 1.0749(5) 0.8641(5) 0.048(2) Uani 1 1 d . . .
H4 H 0.7783 1.1076 0.8929 0.058 Uiso 1 1 calc R . .
C5 C 0.8059(6) 1.0239(4) 0.8683(5) 0.046(2) Uani 1 1 d . . .
H5 H 0.8606 1.0230 0.8994 0.056 Uiso 1 1 calc R . .
C6 C 0.6208(6) 1.1299(4) 0.8169(5) 0.040(2) Uani 1 1 d . . .
C7 C 0.5431(6) 1.1349(4) 0.7650(5) 0.045(2) Uani 1 1 d . . .
H7 H 0.5312 1.1075 0.7297 0.053 Uiso 1 1 calc R . .
C8 C 0.4847(6) 1.1798(5) 0.7662(5) 0.051(3) Uani 1 1 d . . .
H8 H 0.4329 1.1825 0.7318 0.061 Uiso 1 1 calc R . .
C9 C 0.5014(6) 1.2200(4) 0.8164(5) 0.042(2) Uani 1 1 d . . .
C10 C 0.5781(6) 1.2178(4) 0.8646(5) 0.049(3) Uani 1 1 d . . .
H10 H 0.5910 1.2475 0.8978 0.059 Uiso 1 1 calc R . .
C11 C 0.6374(6) 1.1730(5) 0.8656(5) 0.047(2) Uani 1 1 d . . .
H11 H 0.6894 1.1718 0.8998 0.056 Uiso 1 1 calc R . .
C12 C 0.4335(6) 1.2645(4) 0.8188(5) 0.047(2) Uani 1 1 d . . .
H12A H 0.4589 1.3048 0.8320 0.056 Uiso 1 1 calc R . .
H12B H 0.3909 1.2682 0.7756 0.056 Uiso 1 1 calc R . .
C13 C 0.3438(5) 1.1924(4) 0.8522(5) 0.042(2) Uani 1 1 d . . .
H13 H 0.3360 1.1726 0.8121 0.051 Uiso 1 1 calc R . .
C15 C 0.3179(5) 1.1983(4) 0.9530(5) 0.037(2) Uani 1 1 d . . .
C16 C 0.3694(6) 1.2497(4) 0.9663(5) 0.043(2) Uani 1 1 d . . .
H16 H 0.3793 1.2702 1.0062 0.051 Uiso 1 1 calc R . .
C17 C 0.4050(6) 1.2703(4) 0.9229(5) 0.048(3) Uani 1 1 d . . .
H17 H 0.4399 1.3053 0.9326 0.057 Uiso 1 1 calc R . .
C18 C 0.8212(6) 0.8880(4) 0.9701(4) 0.041(2) Uani 1 1 d . . .
H18 H 0.8655 0.9170 0.9824 0.049 Uiso 1 1 calc R . .
C19 C 0.7881(6) 0.8659(4) 1.0153(5) 0.040(2) Uani 1 1 d . . .
H19 H 0.8116 0.8785 1.0590 0.048 Uiso 1 1 calc R . .
C20 C 0.2786(6) 1.1741(4) 1.0010(4) 0.035(2) Uani 1 1 d . . .
C21 C 0.3095(6) 1.1915(5) 1.0658(5) 0.044(2) Uani 1 1 d . . .
H21 H 0.3555 1.2190 1.0793 0.052 Uiso 1 1 calc R . .
C22 C 0.7259(6) 0.8308(4) 0.8897(5) 0.047(2) Uani 1 1 d . . .
H22 H 0.7035 0.8190 0.8458 0.056 Uiso 1 1 calc R . .
C23 C 0.9340(9) 0.8612(7) 0.7530(7) 0.079(4) Uani 1 1 d . . .
H23A H 0.8881 0.8395 0.7204 0.095 Uiso 1 1 calc R . .
H23B H 0.9787 0.8710 0.7337 0.095 Uiso 1 1 calc R . .
C24 C 0.9681(9) 0.8237(6) 0.8091(8) 0.082(4) Uani 1 1 d . . .
H24A H 1.0205 0.8422 0.8379 0.099 Uiso 1 1 calc R . .
H24B H 0.9827 0.7834 0.7957 0.099 Uiso 1 1 calc R . .
C25 C 0.5012(6) 0.1141(4) 0.9783(5) 0.039(2) Uani 1 1 d . . .
H25 H 0.5095 0.1165 0.9373 0.047 Uiso 1 1 calc R . .
C26 C 0.5451(6) 0.1517(4) 1.0271(5) 0.042(2) Uani 1 1 d . . .
H26 H 0.5838 0.1800 1.0196 0.050 Uiso 1 1 calc R . .
C27 C 0.5338(6) 0.1492(5) 1.0883(5) 0.048(3) Uani 1 1 d . . .
H27 H 0.5636 0.1761 1.1217 0.057 Uiso 1 1 calc R . .
C28 C 0.4792(5) 0.1074(4) 1.0988(4) 0.037(2) Uani 1 1 d . . .
C29 C 0.4318(5) 0.0674(4) 1.0491(5) 0.038(2) Uani 1 1 d . . .
C30 C 0.3746(6) 0.0246(4) 1.0602(5) 0.041(2) Uani 1 1 d . . .
H30 H 0.3680 0.0207 1.1016 0.050 Uiso 1 1 calc R . .
C31 C 0.3286(6) -0.0116(4) 1.0094(5) 0.042(2) Uani 1 1 d . . .
H31 H 0.2905 -0.0406 1.0165 0.050 Uiso 1 1 calc R . .
C32 C 0.3370(6) -0.0064(4) 0.9480(5) 0.045(2) Uani 1 1 d . . .
H32 H 0.3034 -0.0308 0.9137 0.054 Uiso 1 1 calc R . .
C33 C 0.3934(6) 0.0338(4) 0.9368(4) 0.037(2) Uani 1 1 d . . .
C34 C 0.3566(7) 0.0064(4) 0.8255(5) 0.049(3) Uani 1 1 d . . .
H34A H 0.2957 0.0097 0.8208 0.058 Uiso 1 1 calc R . .
H34B H 0.3735 -0.0366 0.8327 0.058 Uiso 1 1 calc R . .
C35 C 0.4439(5) 0.0721(4) 0.9886(4) 0.034(2) Uani 1 1 d . . .
C36 C 0.3726(8) 0.0291(5) 0.7665(5) 0.059(3) Uani 1 1 d . . .
H36A H 0.4343 0.0331 0.7751 0.070 Uiso 1 1 calc R . .
H36B H 0.3512 -0.0009 0.7315 0.070 Uiso 1 1 calc R . .
C37 C 0.2532(8) 0.0811(6) 0.6987(6) 0.073(4) Uani 1 1 d . . .
H37A H 0.2175 0.0529 0.7140 0.088 Uiso 1 1 calc R . .
H37B H 0.2589 0.0647 0.6580 0.088 Uiso 1 1 calc R . .
C38 C 0.2118(10) 0.1416(7) 0.6862(9) 0.109(6) Uani 1 1 d . . .
H38A H 0.1574 0.1389 0.6508 0.131 Uiso 1 1 calc R . .
H38B H 0.2003 0.1565 0.7254 0.131 Uiso 1 1 calc R . .
C39 C 0.2282(10) 0.2256(8) 0.6231(8) 0.101(5) Uani 1 1 d . . .
H39A H 0.1896 0.2505 0.6391 0.121 Uiso 1 1 calc R . .
H39B H 0.1944 0.2059 0.5824 0.121 Uiso 1 1 calc R . .
C40 C 0.2927(11) 0.2643(9) 0.6108(10) 0.116(7) Uani 1 1 d . . .
H40A H 0.3358 0.2384 0.6013 0.139 Uiso 1 1 calc R . .
H40B H 0.2659 0.2892 0.5721 0.139 Uiso 1 1 calc R . .
C41 C 0.2924(8) 0.3586(6) 0.6513(8) 0.075(4) Uani 1 1 d . . .
H41A H 0.2306 0.3545 0.6301 0.090 Uiso 1 1 calc R . .
H41B H 0.3158 0.3841 0.6238 0.090 Uiso 1 1 calc R . .
C42 C 0.3100(7) 0.3860(5) 0.7161(9) 0.080(5) Uani 1 1 d . . .
H42A H 0.3712 0.3835 0.7402 0.096 Uiso 1 1 calc R . .
H42B H 0.2933 0.4292 0.7121 0.096 Uiso 1 1 calc R . .
C43 C 0.2691(7) 0.3691(5) 0.8097(7) 0.059(3) Uani 1 1 d . . .
C44 C 0.3199(9) 0.4155(6) 0.8427(9) 0.083(4) Uani 1 1 d . . .
H44 H 0.3543 0.4379 0.8234 0.099 Uiso 1 1 calc R . .
C45 C 0.3193(10) 0.4284(6) 0.9032(11) 0.098(5) Uani 1 1 d . . .
H45 H 0.3541 0.4608 0.9251 0.118 Uiso 1 1 calc R . .
C46 C 0.2726(10) 0.3983(6) 0.9358(8) 0.087(4) Uani 1 1 d . . .
H46 H 0.2746 0.4092 0.9783 0.105 Uiso 1 1 calc R . .
C47 C 0.1704(8) 0.3148(6) 0.9314(7) 0.072(4) Uani 1 1 d . . .
C48 C 0.2207(7) 0.3493(5) 0.9014(8) 0.070(4) Uani 1 1 d . . .
C49 C 0.1206(7) 0.2666(6) 0.8977(7) 0.069(4) Uani 1 1 d . . .
H49 H 0.0864 0.2439 0.9169 0.083 Uiso 1 1 calc R . .
C50 C 0.1220(7) 0.2527(5) 0.8360(6) 0.059(3) Uani 1 1 d . . .
H50 H 0.0891 0.2199 0.8133 0.071 Uiso 1 1 calc R . .
C51 C 0.1692(6) 0.2849(5) 0.8076(6) 0.057(3) Uani 1 1 d . . .
H51 H 0.1694 0.2742 0.7655 0.068 Uiso 1 1 calc R . .
C52 C 0.2188(7) 0.3346(5) 0.8398(7) 0.060(3) Uani 1 1 d . . .
C53 C 0.1177(10) 0.3037(8) 1.0222(7) 0.094(5) Uani 1 1 d . . .
H53A H 0.1270 0.2594 1.0263 0.113 Uiso 1 1 calc R . .
H53B H 0.0589 0.3111 0.9945 0.113 Uiso 1 1 calc R . .
C54 C 0.1318(12) 0.3309(8) 1.0866(9) 0.113(6) Uani 1 1 d . . .
H54A H 0.1413 0.3750 1.0847 0.136 Uiso 1 1 calc R . .
H54B H 0.0813 0.3246 1.1005 0.136 Uiso 1 1 calc R . .
C55 C 0.2249(12) 0.3290(7) 1.1939(8) 0.098(5) Uani 1 1 d . . .
H55A H 0.1741 0.3301 1.2082 0.117 Uiso 1 1 calc R . .
H55B H 0.2447 0.3711 1.1925 0.117 Uiso 1 1 calc R . .
C56 C 0.2927(9) 0.2928(7) 1.2404(7) 0.085(4) Uani 1 1 d . . .
H56A H 0.3430 0.2904 1.2256 0.102 Uiso 1 1 calc R . .
H56B H 0.3096 0.3120 1.2836 0.102 Uiso 1 1 calc R . .
C055 C 0.3056(6) 1.1698(4) 0.8940(4) 0.037(2) Uani 1 1 d . . .
H055 H 0.2709 1.1348 0.8830 0.045 Uiso 1 1 calc R . .
C57 C 0.3019(7) 0.2011(7) 1.3012(5) 0.077(4) Uani 1 1 d . . .
H57A H 0.2708 0.1630 1.3011 0.092 Uiso 1 1 calc R . .
H57B H 0.2999 0.2252 1.3389 0.092 Uiso 1 1 calc R . .
C58 C 0.3936(7) 0.1862(7) 1.3089(6) 0.074(4) Uani 1 1 d . . .
H58A H 0.4252 0.2239 1.3078 0.089 Uiso 1 1 calc R . .
H58B H 0.4201 0.1662 1.3510 0.089 Uiso 1 1 calc R . .
C59 C 0.4802(7) 0.1236(5) 1.2657(6) 0.058(3) Uani 1 1 d . . .
H59A H 0.4791 0.0792 1.2708 0.069 Uiso 1 1 calc R . .
H59B H 0.5213 0.1404 1.3053 0.069 Uiso 1 1 calc R . .
C60 C 0.5089(6) 0.1381(5) 1.2092(5) 0.052(3) Uani 1 1 d . . .
H60A H 0.4986 0.1813 1.1976 0.062 Uiso 1 1 calc R . .
H60B H 0.5703 0.1301 1.2200 0.062 Uiso 1 1 calc R . .
C61 C 0.9978(10) 0.0858(7) 0.8014(11) 0.102(6) Uani 1 1 d . . .
N1 N 0.7793(4) 0.9760(3) 0.8305(4) 0.0366(17) Uani 1 1 d . . .
N2 N 0.3923(5) 1.2424(3) 0.8665(4) 0.0412(19) Uani 1 1 d . . .
N3 N 0.7920(5) 0.8693(4) 0.9078(4) 0.0391(18) Uani 1 1 d . . .
N4 N 0.9004(5) 0.9181(4) 0.7731(4) 0.049(2) Uani 1 1 d . . .
H4A H 0.8619 0.9359 0.7378 0.059 Uiso 1 1 calc R . .
H4B H 0.9439 0.9450 0.7901 0.059 Uiso 1 1 calc R . .
N5 N 0.9050(5) 0.8166(4) 0.8448(4) 0.051(2) Uani 1 1 d . . .
H5A H 0.9321 0.8062 0.8871 0.061 Uiso 1 1 calc R . .
H5B H 0.8669 0.7865 0.8261 0.061 Uiso 1 1 calc R . .
O1 O 0.4060(4) 0.0429(3) 0.8790(3) 0.0403(15) Uani 1 1 d . . .
O2 O 0.3338(5) 0.0854(3) 0.7455(4) 0.059(2) Uani 1 1 d . . .
O3 O 0.2665(7) 0.1813(5) 0.6690(7) 0.151(6) Uani 1 1 d . . .
O4 O 0.3314(5) 0.3011(4) 0.6607(5) 0.072(2) Uani 1 1 d . . .
O5 O 0.2624(5) 0.3535(3) 0.7493(4) 0.065(2) Uani 1 1 d . . .
O6 O 0.1768(6) 0.3311(4) 0.9936(5) 0.089(3) Uani 1 1 d . . .
O7 O 0.2044(7) 0.3030(4) 1.1321(5) 0.093(3) Uani 1 1 d . . .
O8 O 0.2601(5) 0.2340(4) 1.2436(4) 0.060(2) Uani 1 1 d . . .
O9 O 0.3970(4) 0.1478(4) 1.2588(3) 0.059(2) Uani 1 1 d . . .
O10 O 0.4621(4) 0.1004(3) 1.1559(3) 0.0463(16) Uani 1 1 d . . .
Pt1 Pt 0.84384(2) 0.897075(17) 0.840253(17) 0.03826(15) Uani 1 1 d . . .
S1 S 1.0781(2) 0.03390(14) 0.8095(2) 0.0741(10) Uani 1 1 d . . .
O11 O 1.0595(7) -0.0161(5) 0.8405(7) 0.130(5) Uani 1 1 d . . .
O12 O 1.0613(8) 0.0167(6) 0.7408(5) 0.127(5) Uani 1 1 d . . .
O13 O 1.1550(5) 0.0651(4) 0.8345(5) 0.079(3) Uani 1 1 d . . .
F1 F 0.9980(7) 0.1327(5) 0.7702(6) 0.137(4) Uani 1 1 d . . .
F2 F 1.0091(11) 0.1120(7) 0.8617(8) 0.196(7) Uani 1 1 d . . .
F3 F 0.9200(6) 0.0616(4) 0.7797(7) 0.146(5) Uani 1 1 d . . .
S3 S 0.4191(3) 0.3091(2) 0.48583(19) 0.0625(11) Uani 0.70 1 d PD . .
O15 O 0.4275(13) 0.3055(9) 0.4204(7) 0.130(6) Uani 0.70 1 d P . .
O16 O 0.4874(11) 0.2892(9) 0.5343(8) 0.160(9) Uani 0.70 1 d P . .
O14 O 0.3720(14) 0.3564(10) 0.4985(8) 0.150(8) Uani 0.70 1 d P . .
C63 C 0.3377(11) 0.2600(11) 0.4628(8) 0.116(10) Uani 0.70 1 d PD . .
P1 P 0.8936(5) 0.8965(3) 0.5457(5) 0.174(3) Uani 1 1 d U . .
F12 F 0.9650(10) 0.8897(9) 0.6086(8) 0.227(7) Uani 1 1 d U . .
F13 F 0.8578(16) 0.9624(9) 0.5581(11) 0.289(9) Uani 1 1 d U . .
F10 F 0.956(3) 0.861(2) 0.4965(14) 0.56(2) Uani 1 1 d U . .
F15 F 0.9641(14) 0.9614(14) 0.5277(15) 0.359(12) Uani 1 1 d U . .
F14 F 0.863(2) 0.9211(9) 0.4607(10) 0.349(12) Uani 1 1 d U . .
F11 F 0.8399(19) 0.8540(12) 0.5560(17) 0.465(15) Uani 1 1 d U . .
S4 S 0.5302(7) 0.0002(6) 0.5980(5) 0.075(3) Uani 0.30 1 d PU . .
C62 C 0.455(2) -0.0531(15) 0.5676(17) 0.050(8) Uiso 0.30 1 d P . .
O17 O 0.4844(13) 0.0322(9) 0.6378(10) 0.042(5) Uiso 0.30 1 d PU . .
O18 O 0.6065(15) -0.0317(12) 0.6259(11) 0.062(6) Uani 0.30 1 d PU . .
O19 O 0.531(2) 0.0371(17) 0.5374(15) 0.104(11) Uani 0.30 1 d PU . .
O21 O 0.9482(14) 0.0296(8) 0.0290(7) 0.220(10) Uani 1 1 d . . .
O22 O 0.7725(12) 0.9747(10) 0.6563(9) 0.201(8) Uani 1 1 d . . .
C64 C 0.952(4) 0.082(2) 0.6078(16) 0.47(5) Uani 1 1 d . . .
H64A H 0.9672 0.0750 0.5685 0.706 Uiso 1 1 calc R . .
H64B H 0.8939 0.0684 0.6010 0.706 Uiso 1 1 calc R . .
H64C H 0.9907 0.0597 0.6438 0.706 Uiso 1 1 calc R . .
C65 C 0.959(2) 0.1544(15) 0.6246(12) 0.182(13) Uani 1 1 d . . .
N6 N 0.9720(13) 0.2012(9) 0.6347(10) 0.143(8) Uani 1 1 d . . .

loop_
_atom_site_aniso_label
_atom_site_aniso_U_11
_atom_site_aniso_U_22
_atom_site_aniso_U_33
_atom_site_aniso_U_23
_atom_site_aniso_U_13
_atom_site_aniso_U_12
C1 0.040(6) 0.057(6) 0.056(7) -0.014(5) 0.011(5) -0.002(5)
C2 0.035(5) 0.067(7) 0.060(7) -0.013(6) 0.000(5) 0.005(5)
C3 0.033(5) 0.050(5) 0.031(5) 0.009(4) 0.015(4) 0.001(4)
C4 0.041(6) 0.045(5) 0.056(7) -0.007(5) 0.011(5) -0.007(5)
C5 0.032(5) 0.051(6) 0.052(6) -0.004(5) 0.008(5) 0.001(4)
C6 0.035(5) 0.049(5) 0.041(6) 0.012(4) 0.017(4) -0.002(4)
C7 0.034(5) 0.047(6) 0.052(6) 0.005(5) 0.014(5) -0.008(4)
C8 0.036(5) 0.054(6) 0.062(7) 0.016(5) 0.016(5) 0.000(5)
C9 0.041(5) 0.043(5) 0.054(6) 0.017(5) 0.032(5) 0.001(4)
C10 0.045(6) 0.045(6) 0.062(7) 0.006(5) 0.022(5) 0.003(5)
C11 0.034(5) 0.060(6) 0.046(6) 0.000(5) 0.013(5) 0.005(5)
C12 0.036(5) 0.050(6) 0.062(7) 0.019(5) 0.026(5) 0.008(4)
C13 0.032(5) 0.042(5) 0.052(6) -0.001(4) 0.012(5) 0.005(4)
C15 0.026(4) 0.033(4) 0.053(6) -0.002(4) 0.013(4) 0.006(4)
C16 0.046(6) 0.034(5) 0.050(6) -0.006(4) 0.017(5) -0.002(4)
C17 0.036(5) 0.037(5) 0.071(8) 0.000(5) 0.021(5) -0.006(4)
C18 0.045(5) 0.042(5) 0.031(5) -0.007(4) 0.006(4) -0.003(4)
C19 0.043(5) 0.040(5) 0.037(5) -0.002(4) 0.014(4) 0.004(4)
C20 0.036(5) 0.031(4) 0.038(5) -0.003(4) 0.013(4) 0.006(4)
C21 0.032(5) 0.052(6) 0.048(6) -0.006(5) 0.015(5) -0.007(4)
C22 0.037(5) 0.058(6) 0.043(6) -0.020(5) 0.009(5) 0.002(5)
C23 0.068(8) 0.106(11) 0.080(10) -0.028(9) 0.046(8) 0.005(8)
C24 0.066(8) 0.086(9) 0.112(12) -0.016(9) 0.052(9) 0.024(7)
C25 0.032(5) 0.046(5) 0.040(5) -0.005(4) 0.012(4) 0.000(4)
C26 0.029(5) 0.050(5) 0.047(6) 0.002(5) 0.014(4) 0.000(4)
C27 0.029(5) 0.057(6) 0.049(6) -0.009(5) 0.000(5) -0.005(4)
C28 0.023(4) 0.050(5) 0.038(5) -0.010(4) 0.009(4) -0.002(4)
C29 0.025(4) 0.037(5) 0.051(6) -0.001(4) 0.009(4) 0.009(4)
C30 0.041(5) 0.039(5) 0.047(6) 0.002(4) 0.018(5) -0.001(4)
C31 0.042(5) 0.031(5) 0.053(6) 0.001(4) 0.017(5) -0.004(4)
C32 0.051(6) 0.042(5) 0.036(6) -0.005(4) 0.003(5) 0.001(5)
C33 0.038(5) 0.035(5) 0.037(5) 0.004(4) 0.008(4) 0.003(4)
C34 0.052(6) 0.039(5) 0.052(6) -0.006(5) 0.012(5) -0.001(5)
C35 0.030(5) 0.037(5) 0.036(5) 0.004(4) 0.010(4) 0.004(4)
C36 0.061(7) 0.062(7) 0.056(7) -0.009(5) 0.022(6) -0.003(6)
C37 0.074(9) 0.070(8) 0.060(8) 0.004(6) 0.000(7) -0.024(7)
C38 0.068(10) 0.078(10) 0.149(16) 0.016(10) -0.013(10) -0.003(8)
C39 0.083(11) 0.109(12) 0.094(12) -0.001(10) 0.005(9) 0.006(9)
C40 0.084(12) 0.135(16) 0.137(17) 0.067(14) 0.047(12) 0.016(11)
C41 0.045(7) 0.070(8) 0.111(12) 0.047(8) 0.025(7) 0.013(6)
C42 0.034(6) 0.053(7) 0.155(15) 0.048(8) 0.032(8) 0.009(5)
C43 0.042(6) 0.043(6) 0.096(10) 0.024(6) 0.025(6) 0.011(5)
C44 0.070(9) 0.052(7) 0.115(14) 0.002(8) 0.014(9) -0.003(6)
C45 0.089(11) 0.042(7) 0.147(17) 0.001(9) 0.014(12) -0.010(7)
C46 0.084(10) 0.078(9) 0.089(11) -0.003(8) 0.013(9) 0.011(8)
C47 0.063(8) 0.075(9) 0.074(9) 0.015(7) 0.015(7) 0.032(7)
C48 0.049(7) 0.046(6) 0.107(11) 0.013(7) 0.012(7) 0.010(5)
C49 0.033(6) 0.075(8) 0.094(10) 0.028(7) 0.013(6) 0.019(6)
C50 0.041(6) 0.056(7) 0.083(9) 0.008(6) 0.023(6) 0.005(5)
C51 0.033(5) 0.053(6) 0.082(8) 0.012(6) 0.016(6) 0.010(5)
C52 0.043(6) 0.053(6) 0.080(9) 0.011(6) 0.013(6) 0.021(5)
C53 0.093(11) 0.128(13) 0.071(10) 0.022(9) 0.040(9) 0.034(10)
C54 0.126(15) 0.108(13) 0.113(14) 0.006(10) 0.048(12) 0.051(11)
C55 0.139(15) 0.091(11) 0.093(12) -0.035(9) 0.081(12) -0.003(10)
C56 0.077(9) 0.103(11) 0.084(10) -0.048(9) 0.038(8) -0.022(9)
C055 0.031(5) 0.037(5) 0.043(6) 0.000(4) 0.011(4) 0.001(4)
C57 0.049(7) 0.139(12) 0.038(7) -0.017(7) 0.008(6) 0.018(8)
C58 0.045(6) 0.119(11) 0.058(7) -0.041(7) 0.013(6) 0.010(7)
C59 0.043(6) 0.073(7) 0.052(7) -0.014(6) 0.006(5) 0.000(5)
C60 0.037(5) 0.079(8) 0.042(6) -0.019(5) 0.014(5) -0.016(5)
C61 0.071(10) 0.075(10) 0.157(18) 0.017(11) 0.031(11) -0.004(8)
N1 0.028(4) 0.043(4) 0.042(5) 0.000(3) 0.015(3) -0.003(3)
N2 0.033(4) 0.037(4) 0.055(5) 0.008(4) 0.016(4) 0.004(3)
N3 0.033(4) 0.045(4) 0.039(5) 0.001(4) 0.010(4) 0.005(3)
N4 0.041(5) 0.067(5) 0.046(5) -0.010(4) 0.022(4) -0.005(4)
N5 0.040(5) 0.060(5) 0.057(5) -0.022(4) 0.022(4) 0.002(4)
O1 0.044(4) 0.044(4) 0.033(4) -0.004(3) 0.013(3) 0.000(3)
O2 0.063(5) 0.053(4) 0.051(5) 0.005(3) 0.002(4) -0.007(4)
O3 0.078(7) 0.095(8) 0.210(14) 0.079(9) -0.054(8) -0.015(6)
O4 0.058(5) 0.078(6) 0.082(6) 0.026(5) 0.024(5) 0.010(5)
O5 0.050(5) 0.057(5) 0.093(7) 0.018(5) 0.028(5) 0.009(4)
O6 0.088(7) 0.097(7) 0.077(7) 0.014(5) 0.021(6) 0.021(6)
O7 0.119(8) 0.087(6) 0.080(7) -0.012(5) 0.041(6) 0.036(6)
O8 0.046(4) 0.084(5) 0.051(5) -0.030(4) 0.017(4) -0.009(4)
O9 0.042(4) 0.087(5) 0.047(4) -0.030(4) 0.010(3) -0.008(4)
O10 0.037(4) 0.060(4) 0.043(4) -0.011(3) 0.014(3) -0.010(3)
Pt1 0.0288(2) 0.0503(2) 0.0388(2) -0.00929(17) 0.01510(15) 0.00019(17)
S1 0.0489(17) 0.0537(17) 0.111(3) -0.0003(17) 0.0134(18) -0.0046(14)
O11 0.078(7) 0.118(9) 0.183(12) 0.076(9) 0.027(8) -0.008(6)
O12 0.119(9) 0.149(10) 0.094(8) -0.074(8) 0.007(7) -0.003(8)
O13 0.054(5) 0.083(6) 0.091(7) -0.022(5) 0.010(5) -0.017(4)
F1 0.140(9) 0.080(6) 0.166(11) 0.016(7) 0.012(8) 0.021(6)
F2 0.203(15) 0.228(16) 0.171(13) -0.083(11) 0.080(12) 0.036(11)
F3 0.065(6) 0.097(7) 0.264(14) 0.014(8) 0.036(7) 0.004(5)
S3 0.056(2) 0.086(3) 0.034(2) 0.005(2) -0.0010(19) 0.013(2)
O15 0.188(18) 0.156(15) 0.065(10) 0.010(10) 0.068(11) 0.030(14)
O16 0.108(13) 0.188(18) 0.105(13) -0.057(12) -0.078(11) 0.070(13)
O14 0.20(2) 0.19(2) 0.070(11) 0.011(11) 0.055(12) 0.068(17)
C63 0.050(11) 0.25(3) 0.036(10) -0.064(14) -0.011(8) -0.004(15)
P1 0.134(6) 0.151(6) 0.187(7) -0.035(5) -0.022(5) 0.023(4)
F12 0.137(10) 0.37(2) 0.167(9) 0.060(11) 0.035(8) 0.052(10)
F13 0.37(2) 0.233(13) 0.305(18) 0.042(15) 0.159(18) 0.148(15)
F10 0.55(4) 0.74(4) 0.261(18) -0.22(3) -0.05(2) 0.43(3)
F15 0.204(18) 0.43(3) 0.42(3) 0.211(19) 0.065(15) -0.006(14)
F14 0.58(3) 0.172(14) 0.195(9) 0.014(10) -0.010(14) 0.114(16)
F11 0.34(2) 0.300(17) 0.55(3) 0.30(2) -0.148(17) -0.119(17)
S4 0.065(6) 0.108(9) 0.038(5) 0.000(5) -0.004(5) -0.013(6)
O18 0.044(11) 0.091(18) 0.046(14) -0.009(11) 0.008(11) -0.023(10)
O19 0.08(2) 0.14(3) 0.068(18) 0.026(15) -0.011(15) -0.052(18)
O21 0.33(3) 0.163(15) 0.096(11) 0.026(9) -0.037(12) -0.024(15)
O22 0.187(17) 0.26(2) 0.190(17) 0.034(15) 0.104(14) 0.017(16)
C64 0.88(14) 0.31(5) 0.11(3) 0.00(3) 0.00(5) -0.30(7)
C65 0.25(3) 0.17(2) 0.089(16) 0.068(19) -0.008(17) 0.05(3)
N6 0.152(16) 0.132(14) 0.161(17) 0.087(14) 0.075(13) 0.085(14)

loop_
_atom_type_symbol
_atom_type_description
_atom_type_scat_dispersion_real
_atom_type_scat_dispersion_imag
_atom_type_scat_source
C C 0.0033 0.0016 'International Tables Vol C Tables 4.2.6.8 and 6.1.1.4'
H H 0.0000 0.0000 'International Tables Vol C Tables 4.2.6.8 and 6.1.1.4'
N N 0.0061 0.0033 'International Tables Vol C Tables 4.2.6.8 and 6.1.1.4'
O O 0.0106 0.0060 'International Tables Vol C Tables 4.2.6.8 and 6.1.1.4'
F F 0.0171 0.0103 'International Tables Vol C Tables 4.2.6.8 and 6.1.1.4'
P P 0.1023 0.0942 'International Tables Vol C Tables 4.2.6.8 and 6.1.1.4'
S S 0.1246 0.1234 'International Tables Vol C Tables 4.2.6.8 and 6.1.1.4'
Pt Pt -1.7033 8.3905 'International Tables Vol C Tables 4.2.6.8 and 6.1.1.4'

loop_
_geom_angle_atom_site_label_1
_geom_angle_atom_site_label_2
_geom_angle_atom_site_label_3
_geom_angle
_geom_angle_site_symmetry_1
_geom_angle_site_symmetry_3
_geom_angle_publ_flag
N1 C1 C2 122.9(9) . . ?
C1 C2 C3 120.8(9) . . ?
C4 C3 C2 114.9(9) . . ?
C4 C3 C6 123.3(9) . . ?
C2 C3 C6 121.6(9) . . ?
C5 C4 C3 121.5(9) . . ?
N1 C5 C4 122.5(9) . . ?
C11 C6 C7 117.8(9) . . ?
C11 C6 C3 122.1(9) . . ?
C7 C6 C3 120.1(9) . . ?
C8 C7 C6 120.1(10) . . ?
C9 C8 C7 120.7(10) . . ?
C8 C9 C10 119.5(9) . . ?
C8 C9 C12 119.0(9) . . ?
C10 C9 C12 121.4(10) . . ?
C9 C10 C11 121.3(10) . . ?
C6 C11 C10 120.4(9) . . ?
N2 C12 C9 108.9(7) . . ?
N2 C13 C055 121.3(9) . . ?
C055 C15 C16 117.5(9) . . ?
C055 C15 C20 121.2(8) . . ?
C16 C15 C20 121.3(8) . . ?
C17 C16 C15 120.5(9) . . ?
N2 C17 C16 121.1(9) . . ?
N3 C18 C19 121.2(9) . . ?
C18 C19 C20 121.4(9) . 3_677 ?
C19 C20 C21 116.5(9) 3_677 . ?
C19 C20 C15 123.0(8) 3_677 . ?
C21 C20 C15 120.5(8) . . ?
C22 C21 C20 120.8(9) 3_677 . ?
N3 C22 C21 120.8(9) . 3_677 ?
C24 C23 N4 108.7(10) . . ?
C23 C24 N5 110.4(10) . . ?
C26 C25 C35 120.3(9) . . ?
C25 C26 C27 121.0(9) . . ?
C28 C27 C26 118.8(9) . . ?
C27 C28 O10 124.7(8) . . ?
C27 C28 C29 122.0(9) . . ?
O10 C28 C29 113.3(8) . . ?
C35 C29 C30 120.9(9) . . ?
C35 C29 C28 117.3(8) . . ?
C30 C29 C28 121.7(9) . . ?
C31 C30 C29 118.8(9) . . ?
C30 C31 C32 121.5(9) . . ?
C33 C32 C31 120.6(9) . . ?
O1 C33 C32 125.3(8) . . ?
O1 C33 C35 114.6(8) . . ?
C32 C33 C35 120.1(9) . . ?
O1 C34 C36 107.6(8) . . ?
C25 C35 C29 120.5(8) . . ?
C25 C35 C33 121.4(8) . . ?
C29 C35 C33 118.1(8) . . ?
O2 C36 C34 113.1(9) . . ?
O2 C37 C38 110.6(11) . . ?
O3 C38 C37 108.0(13) . . ?
O3 C39 C40 110.1(13) . . ?
O4 C40 C39 113.4(16) . . ?
O4 C41 C42 106.7(10) . . ?
O5 C42 C41 107.7(11) . . ?
O5 C43 C44 123.7(13) . . ?
O5 C43 C52 115.9(11) . . ?
C44 C43 C52 120.4(15) . . ?
C45 C44 C43 118.3(15) . . ?
C44 C45 C46 125.5(15) . . ?
C45 C46 C48 115.9(16) . . ?
O6 C47 C49 124.3(14) . . ?
O6 C47 C48 115.8(13) . . ?
C49 C47 C48 119.8(13) . . ?
C52 C48 C47 118.9(12) . . ?
C52 C48 C46 120.8(14) . . ?
C47 C48 C46 120.2(15) . . ?
C50 C49 C47 119.1(12) . . ?
C51 C50 C49 121.4(12) . . ?
C50 C51 C52 120.9(13) . . ?
C48 C52 C51 119.9(12) . . ?
C48 C52 C43 119.1(12) . . ?
C51 C52 C43 121.0(13) . . ?
O6 C53 C54 108.3(15) . . ?
O7 C54 C53 109.2(12) . . ?
O7 C55 C56 109.6(11) . . ?
O8 C56 C55 107.9(12) . . ?
C13 C055 C15 119.5(9) . . ?
O8 C57 C58 113.7(11) . . ?
O9 C58 C57 109.5(9) . . ?
O9 C59 C60 112.5(9) . . ?
O10 C60 C59 108.0(8) . . ?
F1 C61 F3 108.0(15) . . ?
F1 C61 F2 98.5(15) . . ?
F3 C61 F2 109.1(17) . . ?
F1 C61 S1 118.2(14) . . ?
F3 C61 S1 113.7(12) . . ?
F2 C61 S1 108.1(14) . . ?
C5 N1 C1 117.2(8) . . ?
C5 N1 Pt1 124.0(6) . . ?
C1 N1 Pt1 118.7(6) . . ?
C17 N2 C13 120.3(8) . . ?
C17 N2 C12 121.0(8) . . ?
C13 N2 C12 118.7(8) . . ?
C22 N3 C18 119.1(9) . . ?
C22 N3 Pt1 118.4(6) . . ?
C18 N3 Pt1 122.5(7) . . ?
C23 N4 Pt1 108.7(8) . . ?
C24 N5 Pt1 107.7(7) . . ?
C33 O1 C34 117.0(7) . . ?
C36 O2 C37 114.1(9) . . ?
C38 O3 C39 116.2(12) . . ?
C40 O4 C41 110.2(12) . . ?
C43 O5 C42 119.0(11) . . ?
C47 O6 C53 117.6(12) . . ?
C55 O7 C54 112.5(12) . . ?
C56 O8 C57 114.9(10) . . ?
C58 O9 C59 114.6(8) . . ?
C28 O10 C60 116.9(7) . . ?
N1 Pt1 N3 90.2(3) . . ?
N1 Pt1 N4 94.5(3) . . ?
N3 Pt1 N4 175.3(3) . . ?
N1 Pt1 N5 176.7(3) . . ?
N3 Pt1 N5 91.3(3) . . ?
N4 Pt1 N5 84.0(4) . . ?
O11 S1 O13 121.4(7) . . ?
O11 S1 O12 106.8(9) . . ?
O13 S1 O12 112.1(7) . . ?
O11 S1 C61 107.1(8) . . ?
O13 S1 C61 107.2(7) . . ?
O12 S1 C61 100.0(9) . . ?
O16 S3 O14 118.5(11) . . ?
O16 S3 O15 115.0(12) . . ?
O14 S3 O15 117.7(10) . . ?
O16 S3 C63 114.9(13) . . ?
O14 S3 C63 95.3(13) . . ?
O15 S3 C63 89.4(10) . . ?
F11 P1 F12 98.6(14) . . ?
F11 P1 F13 107(2) . . ?
F12 P1 F13 99.3(12) . . ?
F11 P1 F14 112.4(17) . . ?
F12 P1 F14 146.2(15) . . ?
F13 P1 F14 84.5(11) . . ?
F11 P1 F10 109(2) . . ?
F12 P1 F10 93.3(12) . . ?
F13 P1 F10 140(2) . . ?
F14 P1 F10 65.0(14) . . ?
F11 P1 F15 175.9(14) . . ?
F12 P1 F15 84.6(11) . . ?
F13 P1 F15 69.8(13) . . ?
F14 P1 F15 65.1(12) . . ?
F10 P1 F15 74(2) . . ?
O18 S4 O17 122.5(14) . . ?
O18 S4 O19 112.2(19) . . ?
O17 S4 O19 113(2) . . ?
O18 S4 C62 106.1(17) . . ?
O17 S4 C62 96.0(16) . . ?
O19 S4 C62 103.7(17) . . ?
N6 C65 C64 172(4) . . ?

loop_
_geom_bond_atom_site_label_1
_geom_bond_atom_site_label_2
_geom_bond_distance
_geom_bond_site_symmetry_2
_geom_bond_publ_flag
C1 N1 1.342(12) . ?
C1 C2 1.365(14) . ?
C2 C3 1.401(14) . ?
C3 C4 1.381(13) . ?
C3 C6 1.451(13) . ?
C4 C5 1.377(14) . ?
C5 N1 1.330(12) . ?
C6 C11 1.387(14) . ?
C6 C7 1.430(13) . ?
C7 C8 1.396(14) . ?
C8 C9 1.371(15) . ?
C9 C10 1.377(14) . ?
C9 C12 1.511(13) . ?
C10 C11 1.395(13) . ?
C12 N2 1.498(12) . ?
C13 N2 1.345(12) . ?
C13 C055 1.363(13) . ?
C15 C055 1.389(13) . ?
C15 C16 1.398(12) . ?
C15 C20 1.496(13) . ?
C16 C17 1.347(14) . ?
C17 N2 1.332(13) . ?
C18 N3 1.355(12) . ?
C18 C19 1.364(13) . ?
C19 C20 1.377(13) 3_677 ?
C20 C19 1.377(13) 3_677 ?
C20 C21 1.397(13) . ?
C21 C22 1.378(14) 3_677 ?
C22 N3 1.348(12) . ?
C22 C21 1.378(14) 3_677 ?
C23 C24 1.437(19) . ?
C23 N4 1.498(15) . ?
C24 N5 1.502(15) . ?
C25 C26 1.366(13) . ?
C25 C35 1.399(13) . ?
C26 C27 1.407(14) . ?
C27 C28 1.365(13) . ?
C28 O10 1.373(12) . ?
C28 C29 1.428(12) . ?
C29 C35 1.403(13) . ?
C29 C30 1.416(13) . ?
C30 C31 1.385(13) . ?
C31 C32 1.394(14) . ?
C32 C33 1.370(13) . ?
C33 O1 1.357(11) . ?
C33 C35 1.449(12) . ?
C34 O1 1.444(11) . ?
C34 C36 1.481(15) . ?
C36 O2 1.410(13) . ?
C37 O2 1.412(13) . ?
C37 C38 1.491(19) . ?
C38 O3 1.399(19) . ?
C39 O3 1.401(17) . ?
C39 C40 1.46(2) . ?
C40 O4 1.35(2) . ?
C41 O4 1.412(14) . ?
C41 C42 1.48(2) . ?
C42 O5 1.427(14) . ?
C43 O5 1.332(15) . ?
C43 C44 1.380(19) . ?
C43 C52 1.436(16) . ?
C44 C45 1.35(2) . ?
C45 C46 1.38(2) . ?
C46 C48 1.439(19) . ?
C47 O6 1.374(16) . ?
C47 C49 1.407(18) . ?
C47 C48 1.436(19) . ?
C48 C52 1.373(18) . ?
C49 C50 1.390(17) . ?
C50 C51 1.348(15) . ?
C51 C52 1.421(16) . ?
C53 O6 1.454(17) . ?
C53 C54 1.48(2) . ?
C54 O7 1.440(18) . ?
C55 O7 1.406(16) . ?
C55 C56 1.49(2) . ?
C56 O8 1.418(16) . ?
C57 O8 1.428(14) . ?
C57 C58 1.519(15) . ?
C58 O9 1.398(12) . ?
C59 O9 1.449(13) . ?
C59 C60 1.491(15) . ?
C60 O10 1.443(11) . ?
C61 F1 1.241(18) . ?
C61 F3 1.342(17) . ?
C61 F2 1.40(2) . ?
C61 S1 1.729(17) . ?
N1 Pt1 2.025(7) . ?
N3 Pt1 2.025(8) . ?
N4 Pt1 2.032(8) . ?
N5 Pt1 2.037(8) . ?
S1 O11 1.382(10) . ?
S1 O13 1.405(8) . ?
S1 O12 1.485(11) . ?
S3 O16 1.359(13) . ?
S3 O14 1.386(19) . ?
S3 O15 1.480(14) . ?
S3 C63 1.685(16) . ?
P1 F11 1.36(2) . ?
P1 F12 1.514(16) . ?
P1 F13 1.629(18) . ?
P1 F14 1.84(2) . ?
P1 F10 1.89(3) . ?
P1 F15 1.97(2) . ?
S4 O18 1.41(3) . ?
S4 O17 1.50(2) . ?
S4 O19 1.56(3) . ?
S4 C62 1.70(4) . ?
C64 C65 1.63(5) . ?
C65 N6 1.07(3) . ?

loop_
_geom_torsion_atom_site_label_1
_geom_torsion_atom_site_label_2
_geom_torsion_atom_site_label_3
_geom_torsion_atom_site_label_4
_geom_torsion
_geom_torsion_site_symmetry_1
_geom_torsion_site_symmetry_2
_geom_torsion_site_symmetry_3
_geom_torsion_site_symmetry_4
_geom_torsion_publ_flag
N1 C1 C2 C3 -0.4(18) . . . . ?
C1 C2 C3 C4 2.1(16) . . . . ?
C1 C2 C3 C6 -173.0(10) . . . . ?
C2 C3 C4 C5 -1.2(15) . . . . ?
C6 C3 C4 C5 173.8(9) . . . . ?
C3 C4 C5 N1 -1.5(16) . . . . ?
C4 C3 C6 C11 -8.9(14) . . . . ?
C2 C3 C6 C11 165.8(10) . . . . ?
C4 C3 C6 C7 173.8(9) . . . . ?
C2 C3 C6 C7 -11.5(14) . . . . ?
C11 C6 C7 C8 -3.5(14) . . . . ?
C3 C6 C7 C8 173.9(9) . . . . ?
C6 C7 C8 C9 0.8(14) . . . . ?
C7 C8 C9 C10 3.1(14) . . . . ?
C7 C8 C9 C12 -174.7(8) . . . . ?
C8 C9 C10 C11 -4.2(14) . . . . ?
C12 C9 C10 C11 173.6(9) . . . . ?
C7 C6 C11 C10 2.5(14) . . . . ?
C3 C6 C11 C10 -174.8(9) . . . . ?
C9 C10 C11 C6 1.3(15) . . . . ?
C8 C9 C12 N2 101.5(10) . . . . ?
C10 C9 C12 N2 -76.3(11) . . . . ?
C055 C15 C16 C17 0.1(13) . . . . ?
C20 C15 C16 C17 179.2(9) . . . . ?
C15 C16 C17 N2 0.0(15) . . . . ?
N3 C18 C19 C20 -2.8(14) . . . 3_677 ?
C055 C15 C20 C19 -17.9(13) . . . 3_677 ?
C16 C15 C20 C19 163.1(8) . . . 3_677 ?
C055 C15 C20 C21 161.5(9) . . . . ?
C16 C15 C20 C21 -17.5(13) . . . . ?
C19 C20 C21 C22 -0.1(13) 3_677 . . 3_677 ?
C15 C20 C21 C22 -179.5(8) . . . 3_677 ?
N4 C23 C24 N5 50.7(15) . . . . ?
C35 C25 C26 C27 -0.1(14) . . . . ?
C25 C26 C27 C28 1.4(14) . . . . ?
C26 C27 C28 O10 -179.6(8) . . . . ?
C26 C27 C28 C29 -1.7(14) . . . . ?
C27 C28 C29 C35 0.7(13) . . . . ?
O10 C28 C29 C35 178.8(7) . . . . ?
C27 C28 C29 C30 -179.4(9) . . . . ?
O10 C28 C29 C30 -1.3(12) . . . . ?
C35 C29 C30 C31 -2.1(13) . . . . ?
C28 C29 C30 C31 178.0(8) . . . . ?
C29 C30 C31 C32 -0.4(14) . . . . ?
C30 C31 C32 C33 2.0(15) . . . . ?
C31 C32 C33 O1 -179.3(8) . . . . ?
C31 C32 C33 C35 -1.1(14) . . . . ?
C26 C25 C35 C29 -0.9(13) . . . . ?
C26 C25 C35 C33 176.8(8) . . . . ?
C30 C29 C35 C25 -179.3(8) . . . . ?
C28 C29 C35 C25 0.6(12) . . . . ?
C30 C29 C35 C33 2.9(12) . . . . ?
C28 C29 C35 C33 -177.2(8) . . . . ?
O1 C33 C35 C25 -0.7(12) . . . . ?
C32 C33 C35 C25 -179.1(9) . . . . ?
O1 C33 C35 C29 177.1(7) . . . . ?
C32 C33 C35 C29 -1.3(13) . . . . ?
O1 C34 C36 O2 -72.6(11) . . . . ?
O2 C37 C38 O3 55.1(17) . . . . ?
O3 C39 C40 O4 -70.6(19) . . . . ?
O4 C41 C42 O5 -70.1(11) . . . . ?
O5 C43 C44 C45 177.9(12) . . . . ?
C52 C43 C44 C45 -1.4(19) . . . . ?
C43 C44 C45 C46 1(2) . . . . ?
C44 C45 C46 C48 0(2) . . . . ?
O6 C47 C48 C52 178.6(10) . . . . ?
C49 C47 C48 C52 0.2(16) . . . . ?
O6 C47 C48 C46 -1.0(16) . . . . ?
C49 C47 C48 C46 -179.4(11) . . . . ?
C45 C46 C48 C52 -0.3(18) . . . . ?
C45 C46 C48 C47 179.3(12) . . . . ?
O6 C47 C49 C50 -177.2(10) . . . . ?
C48 C47 C49 C50 1.0(16) . . . . ?
C47 C49 C50 C51 -0.9(16) . . . . ?
C49 C50 C51 C52 -0.5(16) . . . . ?
C47 C48 C52 C51 -1.6(15) . . . . ?
C46 C48 C52 C51 178.0(10) . . . . ?
C47 C48 C52 C43 -179.9(9) . . . . ?
C46 C48 C52 C43 -0.4(16) . . . . ?
C50 C51 C52 C48 1.7(15) . . . . ?
C50 C51 C52 C43 -179.9(10) . . . . ?
O5 C43 C52 C48 -178.2(9) . . . . ?
C44 C43 C52 C48 1.2(16) . . . . ?
O5 C43 C52 C51 3.5(14) . . . . ?
C44 C43 C52 C51 -177.1(10) . . . . ?
O6 C53 C54 O7 -79.5(17) . . . . ?
O7 C55 C56 O8 -62.7(15) . . . . ?
N2 C13 C055 C15 -0.9(13) . . . . ?
C16 C15 C055 C13 0.3(13) . . . . ?
C20 C15 C055 C13 -178.8(8) . . . . ?
O8 C57 C58 O9 -63.6(16) . . . . ?
O9 C59 C60 O10 -73.8(11) . . . . ?
C4 C5 N1 C1 3.2(15) . . . . ?
C4 C5 N1 Pt1 -174.0(8) . . . . ?
C2 C1 N1 C5 -2.3(15) . . . . ?
C2 C1 N1 Pt1 175.1(9) . . . . ?
C16 C17 N2 C13 -0.6(14) . . . . ?
C16 C17 N2 C12 -178.6(8) . . . . ?
C055 C13 N2 C17 1.1(13) . . . . ?
C055 C13 N2 C12 179.1(8) . . . . ?
C9 C12 N2 C17 108.9(10) . . . . ?
C9 C12 N2 C13 -69.1(11) . . . . ?
C21 C22 N3 C18 -2.8(14) 3_677 . . . ?
C21 C22 N3 Pt1 177.2(7) 3_677 . . . ?
C19 C18 N3 C22 3.8(13) . . . . ?
C19 C18 N3 Pt1 -176.3(7) . . . . ?
C24 C23 N4 Pt1 -38.8(12) . . . . ?
C23 C24 N5 Pt1 -37.5(13) . . . . ?
C32 C33 O1 C34 -1.0(13) . . . . ?
C35 C33 O1 C34 -179.3(7) . . . . ?
C36 C34 O1 C33 173.0(8) . . . . ?
C34 C36 O2 C37 -93.7(12) . . . . ?
C38 C37 O2 C36 171.9(12) . . . . ?
C37 C38 O3 C39 145.2(15) . . . . ?
C40 C39 O3 C38 179.0(18) . . . . ?
C39 C40 O4 C41 -95.6(15) . . . . ?
C42 C41 O4 C40 155.6(11) . . . . ?
C44 C43 O5 C42 0.1(16) . . . . ?
C52 C43 O5 C42 179.5(8) . . . . ?
C41 C42 O5 C43 178.7(9) . . . . ?
C49 C47 O6 C53 -10.9(17) . . . . ?
C48 C47 O6 C53 170.8(11) . . . . ?
C54 C53 O6 C47 -175.9(11) . . . . ?
C56 C55 O7 C54 172.3(14) . . . . ?
C53 C54 O7 C55 176.4(14) . . . . ?
C55 C56 O8 C57 -157.4(10) . . . . ?
C58 C57 O8 C56 -65.0(14) . . . . ?
C57 C58 O9 C59 -172.0(11) . . . . ?
C60 C59 O9 C58 -123.1(11) . . . . ?
C27 C28 O10 C60 -3.5(13) . . . . ?
C29 C28 O10 C60 178.5(8) . . . . ?
C59 C60 O10 C28 179.5(8) . . . . ?
C5 N1 Pt1 N3 84.7(8) . . . . ?
C1 N1 Pt1 N3 -92.5(8) . . . . ?
C5 N1 Pt1 N4 -95.7(8) . . . . ?
C1 N1 Pt1 N4 87.2(8) . . . . ?
C5 N1 Pt1 N5 -159(5) . . . . ?
C1 N1 Pt1 N5 24(6) . . . . ?
C22 N3 Pt1 N1 100.1(7) . . . . ?
C18 N3 Pt1 N1 -79.9(7) . . . . ?
C22 N3 Pt1 N4 -76(4) . . . . ?
C18 N3 Pt1 N4 105(4) . . . . ?
C22 N3 Pt1 N5 -77.0(7) . . . . ?
C18 N3 Pt1 N5 103.0(7) . . . . ?
C23 N4 Pt1 N1 -163.0(8) . . . . ?
C23 N4 Pt1 N3 13(4) . . . . ?
C23 N4 Pt1 N5 14.1(8) . . . . ?
C24 N5 Pt1 N1 76(5) . . . . ?
C24 N5 Pt1 N3 -168.3(8) . . . . ?
C24 N5 Pt1 N4 11.8(8) . . . . ?
F1 C61 S1 O11 -174.5(16) . . . . ?
F3 C61 S1 O11 -46.3(18) . . . . ?
F2 C61 S1 O11 74.9(14) . . . . ?
F1 C61 S1 O13 53.8(18) . . . . ?
F3 C61 S1 O13 -178.1(14) . . . . ?
F2 C61 S1 O13 -56.8(15) . . . . ?
F1 C61 S1 O12 -63.3(17) . . . . ?
F3 C61 S1 O12 64.9(17) . . . . ?
F2 C61 S1 O12 -173.8(13) . . . . ?
